data_7010874
loop_
_publ_author_name
'Carmalt, Claire J.'
'Dinnage, Christopher W.'
'Parkin, Ivan P.'
'White, Andrew J. P.'
'Williams, David J.'

_publ_section_title
;
 Thiolate derivatives of titanium(iv) and tantalum(v) as precursors to
 metal sulfides
;
_journal_issue 18
_journal_name_full 'Journal of the Chemical Society, Dalton Transactions'
_journal_page_first 2554
_journal_paper_doi 10.1039/b104888k
_journal_year 2001
_chemical_formula_sum 'C16 H37 N S3 Ti'
_chemical_formula_weight 387.55
_chemical_name_systematic
; 
? 
;
_space_group_IT_number 61
_symmetry_cell_setting orthorhombic
_symmetry_space_group_name_Hall '-P 2ac 2ab'
_symmetry_space_group_name_H-M 'P b c a'
_atom_sites_solution_hydrogens geom
_atom_sites_solution_primary direct
_atom_sites_solution_secondary difmap
_audit_creation_method SHELXL
_cell_angle_alpha 90.00
_cell_angle_beta 90.00
_cell_angle_gamma 90.00
_cell_formula_units_Z 8
_cell_length_a 10.1445(8)
_cell_length_b 15.861(4)
_cell_length_c 28.332(2)
_cell_measurement_reflns_used 26
_cell_measurement_temperature 183(2)
_cell_measurement_theta_max 28.00
_cell_measurement_theta_min 10.77
_cell_volume 4558.7(12)
_computing_cell_refinement 'Siemens XSCANS'
_computing_data_collection 'Siemens XSCANS'
_computing_data_reduction 'Siemens SHELXTL'
_computing_molecular_graphics 'Siemens SHELXTL'
_computing_publication_material 'Siemens SHELXTL'
_computing_structure_refinement 'SHELXL-93 (Sheldrick, 1993)'
_computing_structure_solution 'SHELXS-86 (Sheldrick, 1990)'
_diffrn_ambient_temperature 183(2)
_diffrn_measurement_device 'Siemens P4'
_diffrn_measurement_method '\w scans'
_diffrn_radiation_monochromator graphite
_diffrn_radiation_source 'fine-focus sealed tube'
_diffrn_radiation_type CuK\a
_diffrn_radiation_wavelength 1.54178
_diffrn_reflns_av_R_equivalents 0.0000
_diffrn_reflns_av_sigmaI/netI 0.0737
_diffrn_reflns_limit_h_max 11
_diffrn_reflns_limit_h_min 0
_diffrn_reflns_limit_k_max 17
_diffrn_reflns_limit_k_min 0
_diffrn_reflns_limit_l_max 0
_diffrn_reflns_limit_l_min -31
_diffrn_reflns_number 3351
_diffrn_reflns_theta_max 60.00
_diffrn_reflns_theta_min 3.12
_diffrn_standards_interval_count 97
_diffrn_standards_number 3
_exptl_absorpt_coefficient_mu 5.694
_exptl_absorpt_correction_T_max 0.7677
_exptl_absorpt_correction_T_min 0.3474
_exptl_absorpt_correction_type empirical
_exptl_crystal_colour Red
_exptl_crystal_density_diffrn 1.129
_exptl_crystal_description blocks
_exptl_crystal_F_000 1680
_exptl_crystal_size_max 0.50
_exptl_crystal_size_mid 0.47
_exptl_crystal_size_min 0.33
_refine_diff_density_max 0.296
_refine_diff_density_min -0.364
_refine_diff_density_rms 0.073
_refine_ls_extinction_coef 0.00017(8)
_refine_ls_extinction_expression Fc^*^=kFc[1+0.001xFc^2^\l^3^/sin(2\q)]^-1/4^
_refine_ls_extinction_method SHELXL
_refine_ls_goodness_of_fit_all 1.039
_refine_ls_goodness_of_fit_obs 1.100
_refine_ls_matrix_type full
_refine_ls_number_parameters 191
_refine_ls_number_reflns 2984
_refine_ls_number_restraints 0
_refine_ls_restrained_S_all 1.281
_refine_ls_restrained_S_obs 1.100
_refine_ls_R_factor_all 0.1062
_refine_ls_R_factor_obs 0.0566
_refine_ls_shift/esd_max 0.000
_refine_ls_shift/esd_mean 0.000
_refine_ls_structure_factor_coef Fsqd
_refine_ls_weighting_details 'w=1/[\s^2^(Fo^2^)+(0.0849P)^2^+0.0000P] where P=(Fo^2^+2Fc^2^)/3'
_refine_ls_weighting_scheme calc
_refine_ls_wR_factor_all 0.1979
_refine_ls_wR_factor_obs 0.1368
_reflns_number_observed 2199
_reflns_number_total 3351
_reflns_observed_criterion >2sigma(I)
_cod_data_source_file b104888k.txt
_cod_data_source_block cc0010
_cod_depositor_comments
;
The following automatic conversions were performed:
'_symmetry_cell_setting' value 'Orthorhombic' changed to 'orthorhombic'
according to '/home/saulius/struct/CIF-dictionaries/cif_core.dic'
dictionary named 'cif_core.dic' version 2.4.1 from
2010-06-29.

'_exptl_absorpt_correction_type' value 'Empirical' changed to
'empirical' according to
'/home/saulius/struct/CIF-dictionaries/cif_core.dic' dictionary named
'cif_core.dic' version 2.4.1 from 2010-06-29.

Automatic conversion script
Id: cif_fix_enum 1527 2010-12-29 10:47:43Z saulius 

The following automatic conversions were performed:

'_refine_ls_weighting_scheme' value 'calc
w=1/[\s^2^(Fo^2^)+(0.0849P)^2^+0.0000P] where P=(Fo^2^+2Fc^2^)/3' was
changed to 'calc'. New tag '_refine_ls_weighting_details' was
created. The value of the new tag was set to
'w=1/[\s^2^(Fo^2^)+(0.0849P)^2^+0.0000P] where P=(Fo^2^+2Fc^2^)/3'.

Automatic conversion script
Id: cif_fix_values 3143 2015-03-26 13:38:13Z robertas 
;
_cod_original_cell_volume 4558.6(12)
_cod_original_sg_symbol_H-M Pbca
_cod_database_code 7010874

loop_
_symmetry_equiv_pos_as_xyz
'x, y, z'
'-x+1/2, -y, z+1/2'
'-x, y+1/2, -z+1/2'
'x+1/2, -y+1/2, -z'
'-x, -y, -z'
'x-1/2, y, -z-1/2'
'x, -y-1/2, z-1/2'
'-x-1/2, y-1/2, z'

loop_
_atom_site_aniso_label
_atom_site_aniso_U_11
_atom_site_aniso_U_22
_atom_site_aniso_U_33
_atom_site_aniso_U_23
_atom_site_aniso_U_13
_atom_site_aniso_U_12
Ti 0.0360(4) 0.0361(5) 0.0327(4) -0.0009(4) -0.0009(4) -0.0001(4)
S1 0.0478(7) 0.0445(7) 0.0368(6) 0.0062(6) -0.0071(5) -0.0059(6)
S2 0.0418(7) 0.0422(7) 0.0497(7) -0.0106(6) 0.0046(6) -0.0032(6)
S3 0.0403(7) 0.0520(8) 0.0722(10) 0.0045(7) 0.0085(7) -0.0023(7)
N 0.047(2) 0.046(3) 0.028(2) 0.002(2) -0.001(2) 0.005(2)
C1 0.058(3) 0.053(3) 0.035(3) 0.010(3) 0.004(3) -0.002(3)
C2 0.082(4) 0.052(4) 0.046(3) 0.012(3) 0.009(3) 0.000(4)
C3 0.064(4) 0.083(5) 0.040(3) 0.009(3) 0.011(3) 0.000(4)
C4 0.064(4) 0.095(6) 0.054(4) 0.028(4) -0.008(3) 0.004(4)
C5 0.041(3) 0.047(3) 0.055(3) 0.003(3) 0.007(3) 0.001(3)
C6 0.058(4) 0.114(8) 0.131(8) 0.063(7) 0.033(5) 0.041(5)
C7 0.044(3) 0.063(4) 0.087(5) -0.004(4) 0.010(3) -0.009(3)
C8 0.083(5) 0.100(6) 0.078(5) -0.036(5) 0.040(5) -0.029(5)
C9 0.043(3) 0.061(4) 0.057(3) 0.007(3) 0.006(3) 0.007(3)
C10 0.087(6) 0.180(13) 0.086(6) 0.031(8) -0.017(6) 0.023(8)
C11 0.071(5) 0.110(8) 0.164(10) 0.068(8) 0.065(6) 0.025(6)
C12 0.098(7) 0.086(7) 0.174(12) -0.043(8) 0.017(8) 0.018(6)
C13 0.085(4) 0.044(3) 0.036(3) -0.004(3) -0.008(3) 0.009(3)
C14 0.116(7) 0.055(4) 0.046(3) 0.003(3) -0.008(4) -0.026(5)
C15 0.066(4) 0.043(3) 0.028(2) 0.000(2) -0.001(3) 0.008(3)
C16 0.064(4) 0.056(4) 0.043(3) 0.003(3) -0.016(3) 0.003(3)

loop_
_atom_site_label
_atom_site_type_symbol
_atom_site_fract_x
_atom_site_fract_y
_atom_site_fract_z
_atom_site_U_iso_or_equiv
_atom_site_thermal_displace_type
_atom_site_occupancy
_atom_site_calc_flag
_atom_site_refinement_flags
_atom_site_disorder_group
Ti Ti 0.18536(9) 0.58725(6) 0.13068(3) 0.0349(3) Uani 1 d . .
S1 S 0.03528(14) 0.57768(10) 0.07031(4) 0.0430(3) Uani 1 d . .
S2 S 0.13916(14) 0.69595(9) 0.18194(5) 0.0446(4) Uani 1 d . .
S3 S 0.39041(15) 0.62456(11) 0.10487(6) 0.0548(4) Uani 1 d . .
N N 0.1752(5) 0.4847(3) 0.16204(14) 0.0404(10) Uani 1 d . .
C1 C 0.0613(6) 0.6594(4) 0.0238(2) 0.0489(14) Uani 1 d . .
C2 C 0.1041(8) 0.7420(4) 0.0449(2) 0.060(2) Uani 1 d . .
H2A H 0.1891(8) 0.7346(4) 0.0609(2) 0.090 Uiso 1 calc R .
H2B H 0.0380(8) 0.7610(4) 0.0678(2) 0.090 Uiso 1 calc R .
H2C H 0.1131(8) 0.7841(4) 0.0198(2) 0.090 Uiso 1 calc R .
C3 C 0.1646(7) 0.6256(5) -0.0106(2) 0.062(2) Uani 1 d . .
H3A H 0.1343(7) 0.5719(5) -0.0238(2) 0.093 Uiso 1 calc R .
H3B H 0.2481(7) 0.6169(5) 0.0062(2) 0.093 Uiso 1 calc R .
H3C H 0.1777(7) 0.6663(5) -0.0362(2) 0.093 Uiso 1 calc R .
C4 C -0.0702(7) 0.6671(6) -0.0014(3) 0.071(2) Uani 1 d . .
H4A H -0.0949(7) 0.6122(6) -0.0146(3) 0.107 Uiso 1 calc R .
H4B H -0.0628(7) 0.7086(6) -0.0269(3) 0.107 Uiso 1 calc R .
H4C H -0.1378(7) 0.6854(6) 0.0211(3) 0.107 Uiso 1 calc R .
C5 C -0.0362(6) 0.7028(4) 0.2004(2) 0.0480(14) Uani 1 d . .
C6 C -0.1090(8) 0.7564(7) 0.1656(4) 0.101(4) Uani 1 d . .
H6A H -0.0675(8) 0.8121(7) 0.1639(4) 0.151 Uiso 1 calc R .
H6B H -0.2009(8) 0.7625(7) 0.1757(4) 0.151 Uiso 1 calc R .
H6C H -0.1063(8) 0.7297(7) 0.1345(4) 0.151 Uiso 1 calc R .
C7 C -0.1009(6) 0.6161(5) 0.2030(3) 0.065(2) Uani 1 d . .
H7A H -0.0533(6) 0.5810(5) 0.2258(3) 0.097 Uiso 1 calc R .
H7B H -0.0982(6) 0.5894(5) 0.1718(3) 0.097 Uiso 1 calc R .
H7C H -0.1928(6) 0.6223(5) 0.2131(3) 0.097 Uiso 1 calc R .
C8 C -0.0328(8) 0.7421(6) 0.2495(3) 0.087(3) Uani 1 d . .
H8A H 0.0157(8) 0.7049(6) 0.2710(3) 0.131 Uiso 1 calc R .
H8B H -0.1231(8) 0.7495(6) 0.2611(3) 0.131 Uiso 1 calc R .
H8C H 0.0111(8) 0.7970(6) 0.2480(3) 0.131 Uiso 1 calc R .
C9 C 0.5267(6) 0.5462(5) 0.1022(2) 0.053(2) Uani 1 d . .
C10 C 0.5748(11) 0.5315(9) 0.1518(3) 0.117(4) Uani 1 d . .
H10A H 0.6045(11) 0.5850(9) 0.1654(3) 0.176 Uiso 1 calc R .
H10B H 0.6483(11) 0.4914(9) 0.1513(3) 0.176 Uiso 1 calc R .
H10C H 0.5028(11) 0.5085(9) 0.1709(3) 0.176 Uiso 1 calc R .
C11 C 0.6365(9) 0.5906(7) 0.0751(4) 0.115(4) Uani 1 d . .
H11A H 0.6614(9) 0.6424(7) 0.0917(4) 0.173 Uiso 1 calc R .
H11B H 0.6055(9) 0.6047(7) 0.0433(4) 0.173 Uiso 1 calc R .
H11C H 0.7132(9) 0.5532(7) 0.0729(4) 0.173 Uiso 1 calc R .
C12 C 0.4802(11) 0.4657(7) 0.0799(5) 0.119(4) Uani 1 d . .
H12A H 0.4496(11) 0.4771(7) 0.0477(5) 0.179 Uiso 1 calc R .
H12B H 0.4076(11) 0.4422(7) 0.0985(5) 0.179 Uiso 1 calc R .
H12C H 0.5531(11) 0.4251(7) 0.0789(5) 0.179 Uiso 1 calc R .
C13 C 0.1557(7) 0.4066(4) 0.1344(2) 0.055(2) Uani 1 d . .
H13A H 0.2163(7) 0.3626(4) 0.1463(2) 0.066 Uiso 1 calc R .
H13B H 0.1786(7) 0.4176(4) 0.1010(2) 0.066 Uiso 1 calc R .
C14 C 0.0152(9) 0.3737(5) 0.1369(2) 0.072(2) Uani 1 d . .
H14A H 0.0077(9) 0.3222(5) 0.1180(2) 0.109 Uiso 1 calc R .
H14B H -0.0453(9) 0.4165(5) 0.1245(2) 0.109 Uiso 1 calc R .
H14C H -0.0075(9) 0.3614(5) 0.1698(2) 0.109 Uiso 1 calc R .
C15 C 0.1707(6) 0.4713(4) 0.2134(2) 0.0455(13) Uani 1 d . .
H15A H 0.0891(6) 0.4400(4) 0.2213(2) 0.055 Uiso 1 calc R .
H15B H 0.1659(6) 0.5268(4) 0.2293(2) 0.055 Uiso 1 calc R .
C16 C 0.2871(6) 0.4236(4) 0.2326(2) 0.054(2) Uani 1 d . .
H16A H 0.2776(6) 0.4170(4) 0.2668(2) 0.081 Uiso 1 calc R .
H16B H 0.3682(6) 0.4548(4) 0.2257(2) 0.081 Uiso 1 calc R .
H16C H 0.2913(6) 0.3678(4) 0.2177(2) 0.081 Uiso 1 calc R .

loop_
_atom_type_symbol
_atom_type_description
_atom_type_scat_dispersion_real
_atom_type_scat_dispersion_imag
_atom_type_scat_source
C C 0.0181 0.0091 'International Tables Vol C Tables 4.2.6.8 and 6.1.1.4'
H H 0.0000 0.0000 'International Tables Vol C Tables 4.2.6.8 and 6.1.1.4'
N N 0.0311 0.0180 'International Tables Vol C Tables 4.2.6.8 and 6.1.1.4'
S S 0.3331 0.5567 'International Tables Vol C Tables 4.2.6.8 and 6.1.1.4'
Ti Ti 0.2191 1.8069 'International Tables Vol C Tables 4.2.6.8 and 6.1.1.4'

loop_
_geom_angle_atom_site_label_1
_geom_angle_atom_site_label_2
_geom_angle_atom_site_label_3
_geom_angle
_geom_angle_site_symmetry_1
_geom_angle_site_symmetry_3
_geom_angle_publ_flag
N Ti S3 115.5(2) . . ?
N Ti S1 105.18(15) . . ?
S3 Ti S1 112.52(7) . . ?
N Ti S2 110.06(14) . . ?
S3 Ti S2 101.16(7) . . ?
S1 Ti S2 112.62(7) . . ?
C1 S1 Ti 112.7(2) . . ?
C5 S2 Ti 114.6(2) . . ?
C9 S3 Ti 121.2(2) . . ?
C15 N C13 113.5(4) . . ?
C15 N Ti 127.0(4) . . ?
C13 N Ti 119.2(3) . . ?
C2 C1 C4 111.7(6) . . ?
C2 C1 C3 111.2(6) . . ?
C4 C1 C3 109.3(5) . . ?
C2 C1 S1 111.5(4) . . ?
C4 C1 S1 105.3(4) . . ?
C3 C1 S1 107.7(5) . . ?
C6 C5 C7 109.4(7) . . ?
C6 C5 C8 112.3(8) . . ?
C7 C5 C8 109.4(6) . . ?
C6 C5 S2 108.7(5) . . ?
C7 C5 S2 111.9(4) . . ?
C8 C5 S2 105.0(5) . . ?
C12 C9 C10 111.2(9) . . ?
C12 C9 C11 114.3(8) . . ?
C10 C9 C11 107.7(8) . . ?
C12 C9 S3 110.6(6) . . ?
C10 C9 S3 107.8(6) . . ?
C11 C9 S3 104.8(5) . . ?
N C13 C14 112.8(5) . . ?
N C15 C16 113.9(5) . . ?

loop_
_geom_bond_atom_site_label_1
_geom_bond_atom_site_label_2
_geom_bond_distance
_geom_bond_site_symmetry_2
_geom_bond_publ_flag
Ti N 1.856(5) . ?
Ti S3 2.283(2) . ?
Ti S1 2.295(2) . ?
Ti S2 2.302(2) . ?
S1 C1 1.866(6) . ?
S2 C5 1.858(6) . ?
S3 C9 1.861(7) . ?
N C15 1.472(6) . ?
N C13 1.480(7) . ?
C1 C2 1.504(10) . ?
C1 C4 1.518(9) . ?
C1 C3 1.528(9) . ?
C5 C6 1.496(10) . ?
C5 C7 1.525(9) . ?
C5 C8 1.526(10) . ?
C9 C12 1.502(12) . ?
C9 C10 1.507(11) . ?
C9 C11 1.524(10) . ?
C13 C14 1.519(10) . ?
C15 C16 1.504(8) . ?

loop_
_cod_related_entry_id
_cod_related_entry_database
_cod_related_entry_code
1 ChemSpider 30652734
